data_1547076
loop_
_publ_author_name
'Nakajima, Kazunari'
'Kato, Takeru'
'Nishibayashi, Yoshiaki'

_publ_section_title
;
 Hydroboration of Alkynes Catalyzed by Pyrrolide-Based PNP Pincer-Iron
 Complexes.
;
_journal_issue 16
_journal_name_full 'Organic letters'
_journal_page_first 4323
_journal_page_last 4326
_journal_paper_doi 10.1021/acs.orglett.7b01995
_journal_volume 19
_journal_year 2017
_chemical_absolute_configuration 'CHOOSE rm ad rmad syn or unk'
_chemical_formula_moiety 'C28 H54 B Fe N O2 P2'
_chemical_formula_sum 'C28 H54 B Fe N O2 P2'
_chemical_formula_weight 565.34
_space_group_crystal_system orthorhombic
_space_group_IT_number 20
_space_group_name_Hall 'C 2c 2'
_space_group_name_H-M_alt 'C 2 2 21'
_symmetry_space_group_name_Hall 'C 2c 2'
_symmetry_space_group_name_H-M 'C 2 2 21'
_atom_sites_solution_hydrogens geom
_atom_sites_solution_primary direct
_atom_sites_solution_secondary difmap
_cell_angle_alpha 90.0000
_cell_angle_beta 90.0000
_cell_angle_gamma 90.0000
_cell_formula_units_Z 8
_cell_length_a 12.9849(3)
_cell_length_b 18.5848(6)
_cell_length_c 26.1432(7)
_cell_measurement_reflns_used 24228
_cell_measurement_temperature 123
_cell_measurement_theta_max 27.49
_cell_measurement_theta_min 3.02
_cell_volume 6308.9(3)
_computing_cell_refinement 'RAPID AUTO'
_computing_data_collection 'RAPID AUTO (Rigaku, ????)'
_computing_data_reduction 'RAPID AUTO'
_computing_molecular_graphics 'CrystalStructure 4.2.2'
_computing_publication_material 'CrystalStructure 4.2.2 (Rigaku, 2016)'
_computing_structure_refinement 'SHELXL Version 2016/6 (Sheldrick, 2008)'
_computing_structure_solution 'SHELXT Version 2014/5 (Sheldrick, 2014)'
_diffrn_ambient_temperature 123
_diffrn_detector_area_resol_mean 10.000
_diffrn_measured_fraction_theta_full 0.988
_diffrn_measured_fraction_theta_max 0.979
_diffrn_measurement_device_type 'Rigaku R-AXIS RAPID'
_diffrn_measurement_method \w
_diffrn_radiation_type 'Mo K\a'
_diffrn_radiation_wavelength 0.71075
_diffrn_reflns_av_R_equivalents 0.0708
_diffrn_reflns_Laue_measured_fraction_full 0.988
_diffrn_reflns_Laue_measured_fraction_max 0.979
_diffrn_reflns_limit_h_max 16
_diffrn_reflns_limit_h_min -15
_diffrn_reflns_limit_k_max 24
_diffrn_reflns_limit_k_min -24
_diffrn_reflns_limit_l_max 33
_diffrn_reflns_limit_l_min -33
_diffrn_reflns_number 24868
_diffrn_reflns_point_group_measured_fraction_full 0.977
_diffrn_reflns_point_group_measured_fraction_max 0.954
_diffrn_reflns_theta_full 25.242
_diffrn_reflns_theta_max 27.485
_diffrn_reflns_theta_min 3.021
_diffrn_standards_number 0
_exptl_absorpt_coefficient_mu 0.603
_exptl_absorpt_correction_T_max 0.988
_exptl_absorpt_correction_T_min 0.536
_exptl_absorpt_correction_type multi-scan
_exptl_absorpt_process_details 'ABSCOR (Rigaku, 1995)'
_exptl_crystal_colour yellow
_exptl_crystal_density_diffrn 1.190
_exptl_crystal_density_method 'not measured'
_exptl_crystal_description needle
_exptl_crystal_F_000 2448.00
_exptl_crystal_size_max 0.080
_exptl_crystal_size_mid 0.040
_exptl_crystal_size_min 0.020
_refine_diff_density_max 0.75
_refine_diff_density_min -0.48
_refine_ls_abs_structure_details
;
 Flack x determined using 1293 quotients [(I+)-(I-)]/[(I+)+(I-)]
 (Parsons, Flack and Wagner, Acta Cryst. B69 (2013) 249-259).
;
_refine_ls_abs_structure_Flack 0.101(12)
_refine_ls_extinction_method none
_refine_ls_goodness_of_fit_ref 1.000
_refine_ls_hydrogen_treatment constr
_refine_ls_number_parameters 335
_refine_ls_number_reflns 6900
_refine_ls_number_restraints 0
_refine_ls_R_factor_all 0.1209
_refine_ls_R_factor_gt 0.0660
_refine_ls_shift/su_max 0.000
_refine_ls_structure_factor_coef Fsqd
_refine_ls_weighting_details 'w = 1/[\s^2^(Fo^2^)+(0.0678P)^2^] where P=(Fo^2^+2Fc^2^)/3'
_refine_ls_weighting_scheme calc
_refine_ls_wR_factor_gt 0.1408
_refine_ls_wR_factor_ref 0.1520
_reflns_Friedel_coverage 0.779
_reflns_Friedel_fraction_full 0.963
_reflns_Friedel_fraction_max 0.922
_reflns_number_gt 4095
_reflns_number_total 6900
_reflns_threshold_expression F^2^>2.0\s(F^2^)
_cod_data_source_file ol7b01995_si_002.cif
_cod_data_source_block 20170418
_cod_database_code 1547076

loop_
_space_group_symop_id
_space_group_symop_operation_xyz
1 +X,+Y,+Z
2 +X,-Y,-Z
3 -X,-Y,1/2+Z
4 -X,+Y,1/2-Z
5 1/2+X,1/2+Y,+Z
6 1/2+X,1/2-Y,-Z
7 1/2-X,1/2-Y,1/2+Z
8 1/2-X,1/2+Y,1/2-Z

loop_
_atom_site_label
_atom_site_type_symbol
_atom_site_fract_x
_atom_site_fract_y
_atom_site_fract_z
_atom_site_U_iso_or_equiv
_atom_site_adp_type
_atom_site_occupancy
_atom_site_site_symmetry_order
_atom_site_calc_flag
_atom_site_refinement_flags_posn
_atom_site_refinement_flags_adp
_atom_site_refinement_flags_occupancy
Fe1 Fe 0.000000 0.41463(9) 0.250000 0.0466(4) Uani 1 2 d S T P
Fe2 Fe 0.46604(9) 0.500000 0.500000 0.0290(3) Uani 1 2 d S T P
P1 P 0.16927(15) 0.39903(15) 0.23373(7) 0.0523(7) Uani 1 1 d . . .
P2 P 0.48873(17) 0.61826(9) 0.48441(6) 0.0413(5) Uani 1 1 d . . .
O1 O 0.0221(6) 0.5693(4) 0.2918(2) 0.087(2) Uani 1 1 d . . .
O2 O 0.2464(4) 0.4790(3) 0.45920(18) 0.0584(19) Uani 1 1 d . . .
N1 N 0.000000 0.3106(6) 0.250000 0.055(3) Uani 1 2 d S T P
N2 N 0.6150(5) 0.500000 0.500000 0.042(2) Uani 1 2 d S T P
C1 C 0.1866(7) 0.3054(5) 0.2443(5) 0.093(4) Uani 1 1 d . . .
H1A H 0.230817 0.285047 0.217053 0.112 Uiso 1 1 calc R U .
H1B H 0.221309 0.297681 0.277539 0.112 Uiso 1 1 calc R U .
C2 C 0.0826(7) 0.2673(5) 0.2443(4) 0.060(2) Uani 1 1 d . . .
C3 C 0.0538(7) 0.1994(6) 0.2470(4) 0.077(3) Uani 1 1 d . . .
H3 H 0.097285 0.158342 0.245354 0.092 Uiso 1 1 calc R U .
C4 C 0.2666(8) 0.4402(11) 0.2795(4) 0.139(8) Uani 1 1 d . . .
C5 C 0.2206(7) 0.4468(6) 0.3278(4) 0.092(4) Uani 1 1 d . . .
H5A H 0.159102 0.477128 0.325167 0.110 Uiso 1 1 calc R U .
H5B H 0.269569 0.468910 0.351675 0.110 Uiso 1 1 calc R U .
H5C H 0.201099 0.399076 0.340443 0.110 Uiso 1 1 calc R U .
C6 C 0.3692(6) 0.4009(8) 0.2809(3) 0.099(4) Uani 1 1 d . . .
H6A H 0.397229 0.397493 0.246216 0.118 Uiso 1 1 calc R U .
H6B H 0.359072 0.352413 0.294806 0.118 Uiso 1 1 calc R U .
H6C H 0.417491 0.427411 0.302727 0.118 Uiso 1 1 calc R U .
C7 C 0.2808(11) 0.5284(7) 0.2630(6) 0.137(6) Uani 1 1 d . . .
H7A H 0.340404 0.548649 0.280962 0.165 Uiso 1 1 calc R U .
H7B H 0.218674 0.555101 0.272562 0.165 Uiso 1 1 calc R U .
H7C H 0.291598 0.532138 0.225992 0.165 Uiso 1 1 calc R U .
C8 C 0.2108(6) 0.4175(5) 0.1675(3) 0.055(2) Uani 1 1 d . . .
C9 C 0.1387(9) 0.3656(8) 0.1364(4) 0.118(5) Uani 1 1 d . . .
H9A H 0.153089 0.370522 0.099771 0.142 Uiso 1 1 calc R U .
H9B H 0.066586 0.377973 0.143051 0.142 Uiso 1 1 calc R U .
H9C H 0.151434 0.315768 0.147010 0.142 Uiso 1 1 calc R U .
C10 C 0.3192(6) 0.3986(6) 0.1523(3) 0.067(3) Uani 1 1 d . . .
H10A H 0.335653 0.350074 0.164439 0.081 Uiso 1 1 calc R U .
H10B H 0.367121 0.433212 0.167585 0.081 Uiso 1 1 calc R U .
H10C H 0.325489 0.400252 0.114948 0.081 Uiso 1 1 calc R U .
C11 C 0.1753(9) 0.4875(6) 0.1459(4) 0.095(4) Uani 1 1 d . . .
H11A H 0.189399 0.488639 0.109082 0.114 Uiso 1 1 calc R U .
H11B H 0.212104 0.526965 0.162726 0.114 Uiso 1 1 calc R U .
H11C H 0.101178 0.492777 0.151726 0.114 Uiso 1 1 calc R U .
C12 C 0.0030(10) 0.6427(6) 0.2799(4) 0.086(3) Uani 1 1 d . . .
C13 C 0.0912(14) 0.6903(9) 0.3002(5) 0.167(7) Uani 1 1 d . . .
H13A H 0.156490 0.674603 0.285119 0.201 Uiso 1 1 calc R U .
H13B H 0.094972 0.686071 0.337532 0.201 Uiso 1 1 calc R U .
H13C H 0.078167 0.740591 0.290891 0.201 Uiso 1 1 calc R U .
C14 C -0.0907(12) 0.6653(6) 0.3079(4) 0.120(5) Uani 1 1 d . . .
H14A H -0.083467 0.653130 0.344155 0.144 Uiso 1 1 calc R U .
H14B H -0.150771 0.640347 0.293686 0.144 Uiso 1 1 calc R U .
H14C H -0.099977 0.717386 0.304238 0.144 Uiso 1 1 calc R U .
C15 C 0.6271(6) 0.6315(4) 0.5003(3) 0.055(2) Uani 1 1 d . . .
H15A H 0.659550 0.664290 0.475230 0.067 Uiso 1 1 calc R U .
H15B H 0.634004 0.652916 0.534813 0.067 Uiso 1 1 calc R U .
C16 C 0.6791(5) 0.5582(4) 0.4987(3) 0.0450(18) Uani 1 1 d . . .
C17 C 0.7791(5) 0.5363(5) 0.4992(4) 0.066(3) Uani 1 1 d . . .
H17 H 0.838064 0.566542 0.498490 0.079 Uiso 1 1 calc R U .
C18 C 0.4821(7) 0.6407(4) 0.4148(3) 0.053(2) Uani 1 1 d . . .
C19 C 0.5499(7) 0.5867(5) 0.3872(3) 0.066(2) Uani 1 1 d . . .
H19A H 0.621442 0.592744 0.398335 0.079 Uiso 1 1 calc R U .
H19B H 0.545244 0.594553 0.350240 0.079 Uiso 1 1 calc R U .
H19C H 0.526753 0.537786 0.395344 0.079 Uiso 1 1 calc R U .
C20 C 0.5211(11) 0.7174(4) 0.4004(3) 0.100(4) Uani 1 1 d . . .
H20A H 0.521824 0.722647 0.363105 0.120 Uiso 1 1 calc R U .
H20B H 0.590973 0.724223 0.413764 0.120 Uiso 1 1 calc R U .
H20C H 0.475156 0.753586 0.415317 0.120 Uiso 1 1 calc R U .
C21 C 0.3714(7) 0.6303(6) 0.3950(3) 0.071(3) Uani 1 1 d . . .
H21A H 0.370821 0.633683 0.357636 0.086 Uiso 1 1 calc R U .
H21B H 0.326829 0.667692 0.409455 0.086 Uiso 1 1 calc R U .
H21C H 0.346099 0.582825 0.405482 0.086 Uiso 1 1 calc R U .
C22 C 0.4261(8) 0.6871(5) 0.5264(3) 0.068(3) Uani 1 1 d . . .
C23 C 0.4275(8) 0.6547(5) 0.5794(3) 0.066(3) Uani 1 1 d . . .
H23A H 0.396907 0.688606 0.603732 0.079 Uiso 1 1 calc R U .
H23B H 0.498805 0.644553 0.589416 0.079 Uiso 1 1 calc R U .
H23C H 0.387832 0.609832 0.579423 0.079 Uiso 1 1 calc R U .
C24 C 0.4885(13) 0.7614(4) 0.5272(4) 0.131(6) Uani 1 1 d . . .
H24A H 0.457273 0.794081 0.552140 0.157 Uiso 1 1 calc R U .
H24B H 0.486138 0.783398 0.493115 0.157 Uiso 1 1 calc R U .
H24C H 0.560290 0.752125 0.536663 0.157 Uiso 1 1 calc R U .
C25 C 0.3152(9) 0.6998(6) 0.5101(4) 0.106(5) Uani 1 1 d . . .
H25A H 0.313879 0.731856 0.480320 0.128 Uiso 1 1 calc R U .
H25B H 0.276944 0.721984 0.538297 0.128 Uiso 1 1 calc R U .
H25C H 0.283170 0.653747 0.501088 0.128 Uiso 1 1 calc R U .
C26 C 0.1386(5) 0.4935(8) 0.4715(3) 0.080(3) Uani 1 1 d . . .
C27 C 0.1096(7) 0.5639(8) 0.4399(3) 0.116(6) Uani 1 1 d . . .
H27A H 0.121591 0.555231 0.403410 0.139 Uiso 1 1 calc R U .
H27B H 0.152583 0.604090 0.451408 0.139 Uiso 1 1 calc R U .
H27C H 0.036899 0.575596 0.445459 0.139 Uiso 1 1 calc R U .
C28 C 0.0736(7) 0.4299(9) 0.4525(3) 0.125(6) Uani 1 1 d . . .
H28A H 0.091948 0.386561 0.471828 0.150 Uiso 1 1 calc R U .
H28B H 0.087008 0.421981 0.416086 0.150 Uiso 1 1 calc R U .
H28C H 0.000435 0.440647 0.457585 0.150 Uiso 1 1 calc R U .
B1 B 0.000000 0.5211(9) 0.250000 0.072(5) Uani 1 2 d S T P
B2 B 0.3082(10) 0.500000 0.500000 0.047(3) Uani 1 2 d S T P

loop_
_atom_site_aniso_label
_atom_site_aniso_U_11
_atom_site_aniso_U_22
_atom_site_aniso_U_33
_atom_site_aniso_U_23
_atom_site_aniso_U_13
_atom_site_aniso_U_12
Fe1 0.0282(7) 0.0748(12) 0.0366(8) 0.000 0.0035(7) 0.000
Fe2 0.0256(7) 0.0227(7) 0.0387(7) 0.0002(7) 0.000 0.000
P1 0.0283(10) 0.0948(19) 0.0338(10) 0.0034(11) 0.0016(9) -0.0019(11)
P2 0.0584(12) 0.0232(9) 0.0423(10) -0.0011(8) -0.0169(10) 0.0024(9)
O1 0.113(6) 0.091(5) 0.057(4) -0.012(3) 0.019(4) 0.038(5)
O2 0.024(3) 0.118(6) 0.033(3) -0.021(3) 0.001(2) -0.014(3)
N1 0.025(4) 0.102(8) 0.040(5) 0.000 0.002(5) 0.000
N2 0.025(4) 0.048(6) 0.055(6) 0.012(5) 0.000 0.000
C1 0.044(5) 0.079(7) 0.157(10) 0.067(8) 0.029(7) 0.027(5)
C2 0.062(5) 0.058(6) 0.059(6) 0.040(5) -0.001(5) 0.011(5)
C3 0.091(7) 0.088(7) 0.051(5) 0.014(6) 0.002(6) 0.037(5)
C4 0.044(6) 0.32(2) 0.053(6) -0.082(10) -0.013(5) 0.011(10)
C5 0.074(7) 0.112(10) 0.089(8) -0.059(7) -0.034(6) 0.022(6)
C6 0.028(4) 0.221(14) 0.047(5) 0.002(7) -0.010(4) 0.001(7)
C7 0.145(13) 0.109(11) 0.158(15) -0.021(10) 0.016(10) -0.086(9)
C8 0.058(5) 0.061(6) 0.046(5) 0.009(4) 0.017(4) 0.002(5)
C9 0.079(8) 0.222(16) 0.054(6) -0.013(8) -0.004(6) -0.013(9)
C10 0.044(5) 0.112(8) 0.046(5) 0.009(5) 0.017(4) 0.013(5)
C11 0.113(8) 0.098(10) 0.073(6) 0.006(6) 0.033(6) 0.029(8)
C12 0.111(9) 0.063(7) 0.085(6) -0.003(5) 0.017(8) -0.001(7)
C13 0.200(18) 0.184(19) 0.118(11) -0.008(12) 0.060(12) -0.068(15)
C14 0.205(14) 0.049(7) 0.105(9) 0.012(6) 0.087(10) 0.043(8)
C15 0.072(5) 0.054(5) 0.040(4) 0.015(4) -0.018(5) -0.036(4)
C16 0.037(4) 0.067(5) 0.031(4) 0.017(4) -0.011(4) -0.022(4)
C17 0.031(4) 0.128(8) 0.039(4) -0.001(8) 0.001(5) -0.013(4)
C18 0.086(7) 0.026(4) 0.046(4) 0.005(3) -0.025(4) 0.006(4)
C19 0.086(7) 0.068(6) 0.043(4) 0.004(4) -0.003(5) 0.007(5)
C20 0.196(13) 0.038(5) 0.066(5) 0.021(4) -0.054(8) -0.022(7)
C21 0.084(7) 0.075(7) 0.056(5) -0.001(5) -0.034(5) 0.010(5)
C22 0.115(8) 0.043(6) 0.046(5) -0.017(4) -0.031(5) 0.027(5)
C23 0.086(7) 0.056(7) 0.055(5) -0.020(5) -0.002(5) 0.023(5)
C24 0.284(18) 0.019(5) 0.089(7) -0.016(4) -0.041(11) 0.004(8)
C25 0.162(11) 0.093(8) 0.065(6) -0.029(6) -0.027(7) 0.105(8)
C26 0.019(3) 0.184(11) 0.037(4) -0.018(6) 0.000(3) -0.003(6)
C27 0.046(6) 0.262(18) 0.041(5) -0.019(8) -0.001(5) 0.057(8)
C28 0.045(6) 0.292(19) 0.040(5) -0.031(8) 0.008(4) -0.065(8)
B1 0.053(8) 0.096(14) 0.065(9) 0.000 0.006(9) 0.000
B2 0.047(7) 0.054(8) 0.041(7) 0.000(7) 0.000 0.000

loop_
_atom_type_symbol
_atom_type_description
_atom_type_scat_dispersion_real
_atom_type_scat_dispersion_imag
_atom_type_scat_source
C C 0.0033 0.0016
;
International Tables for Crystallography
(Vol. C, Tables 4.2.6.8 and 6.1.1.4)
;
H H 0.0000 0.0000
;
International Tables for Crystallography
(Vol. C, Table 6.1.1.4)
;
B B 0.0013 0.0007
;
International Tables for Crystallography
(Vol. C, Tables 4.2.6.8 and 6.1.1.4)
;
N N 0.0061 0.0033
;
International Tables for Crystallography
(Vol. C, Tables 4.2.6.8 and 6.1.1.4)
;
O O 0.0106 0.0060
;
International Tables for Crystallography
(Vol. C, Tables 4.2.6.8 and 6.1.1.4)
;
P P 0.1023 0.0942
;
International Tables for Crystallography
(Vol. C, Tables 4.2.6.8 and 6.1.1.4)
;
Fe Fe 0.3463 0.8444
;
International Tables for Crystallography
(Vol. C, Tables 4.2.6.8 and 6.1.1.4)
;

loop_
_geom_angle_atom_site_label_1
_geom_angle_atom_site_label_2
_geom_angle_atom_site_label_3
_geom_angle
_geom_angle_site_symmetry_1
_geom_angle_site_symmetry_3
N1 Fe1 B1 180.0 . .
N1 Fe1 P1 82.62(8) . .
B1 Fe1 P1 97.38(8) . .
N1 Fe1 P1 82.62(8) . 4
B1 Fe1 P1 97.38(8) . 4
P1 Fe1 P1 165.24(17) . 4
N2 Fe2 B2 180.0 . .
N2 Fe2 P2 82.49(6) . .
B2 Fe2 P2 97.51(6) . .
N2 Fe2 P2 82.49(6) . 2_566
B2 Fe2 P2 97.51(6) . 2_566
P2 Fe2 P2 164.99(12) . 2_566
C1 P1 C8 106.9(5) . .
C1 P1 C4 102.3(7) . .
C8 P1 C4 108.7(5) . .
C1 P1 Fe1 102.7(3) . .
C8 P1 Fe1 115.9(3) . .
C4 P1 Fe1 118.5(3) . .
C15 P2 C18 103.5(4) . .
C15 P2 C22 101.4(4) . .
C18 P2 C22 113.5(4) . .
C15 P2 Fe2 102.4(3) . .
C18 P2 Fe2 112.8(2) . .
C22 P2 Fe2 120.2(3) . .
C12 O1 B1 113.4(8) . .
B2 O2 C26 109.4(6) . .
C2 N1 C2 106.7(11) . 4
C2 N1 Fe1 126.7(5) . .
C2 N1 Fe1 126.7(5) 4 .
C16 N2 C16 104.9(8) . 2_566
C16 N2 Fe2 127.6(4) . .
C16 N2 Fe2 127.6(4) 2_566 .
C2 C1 P1 110.1(6) . .
C2 C1 H1A 109.6 . .
P1 C1 H1A 109.6 . .
C2 C1 H1B 109.6 . .
P1 C1 H1B 109.6 . .
H1A C1 H1B 108.2 . .
C3 C2 N1 109.8(9) . .
C3 C2 C1 134.2(8) . .
N1 C2 C1 115.2(8) . .
C2 C3 C3 106.8(5) . 4
C2 C3 H3 126.6 . .
C3 C3 H3 126.6 4 .
C5 C4 C6 113.1(11) . .
C5 C4 C7 100.9(12) . .
C6 C4 C7 111.9(11) . .
C5 C4 P1 108.6(8) . .
C6 C4 P1 113.9(10) . .
C7 C4 P1 107.4(9) . .
C4 C5 H5A 109.5 . .
C4 C5 H5B 109.5 . .
H5A C5 H5B 109.5 . .
C4 C5 H5C 109.5 . .
H5A C5 H5C 109.5 . .
H5B C5 H5C 109.5 . .
C4 C6 H6A 109.5 . .
C4 C6 H6B 109.5 . .
H6A C6 H6B 109.5 . .
C4 C6 H6C 109.5 . .
H6A C6 H6C 109.5 . .
H6B C6 H6C 109.5 . .
C4 C7 H7A 109.5 . .
C4 C7 H7B 109.5 . .
H7A C7 H7B 109.5 . .
C4 C7 H7C 109.5 . .
H7A C7 H7C 109.5 . .
H7B C7 H7C 109.5 . .
C11 C8 C10 113.2(8) . .
C11 C8 C9 99.0(9) . .
C10 C8 C9 106.2(8) . .
C11 C8 P1 115.2(6) . .
C10 C8 P1 118.5(6) . .
C9 C8 P1 101.3(6) . .
C8 C9 H9A 109.5 . .
C8 C9 H9B 109.5 . .
H9A C9 H9B 109.5 . .
C8 C9 H9C 109.5 . .
H9A C9 H9C 109.5 . .
H9B C9 H9C 109.5 . .
C8 C10 H10A 109.5 . .
C8 C10 H10B 109.5 . .
H10A C10 H10B 109.5 . .
C8 C10 H10C 109.5 . .
H10A C10 H10C 109.5 . .
H10B C10 H10C 109.5 . .
C8 C11 H11A 109.5 . .
C8 C11 H11B 109.5 . .
H11A C11 H11B 109.5 . .
C8 C11 H11C 109.5 . .
H11A C11 H11C 109.5 . .
H11B C11 H11C 109.5 . .
O1 C12 C14 108.0(9) . .
O1 C12 C13 110.2(12) . .
C14 C12 C13 106.2(10) . .
O1 C12 C12 103.1(5) . 4
C14 C12 C12 116.9(14) . 4
C13 C12 C12 112.3(11) . 4
C12 C13 H13A 109.5 . .
C12 C13 H13B 109.5 . .
H13A C13 H13B 109.5 . .
C12 C13 H13C 109.5 . .
H13A C13 H13C 109.5 . .
H13B C13 H13C 109.5 . .
C12 C14 H14A 109.5 . .
C12 C14 H14B 109.5 . .
H14A C14 H14B 109.5 . .
C12 C14 H14C 109.5 . .
H14A C14 H14C 109.5 . .
H14B C14 H14C 109.5 . .
C16 C15 P2 107.7(5) . .
C16 C15 H15A 110.2 . .
P2 C15 H15A 110.2 . .
C16 C15 H15B 110.2 . .
P2 C15 H15B 110.2 . .
H15A C15 H15B 108.5 . .
C17 C16 N2 110.2(7) . .
C17 C16 C15 133.7(6) . .
N2 C16 C15 116.0(6) . .
C17 C17 C16 107.4(5) 2_566 .
C17 C17 H17 126.3 2_566 .
C16 C17 H17 126.3 . .
C19 C18 C21 107.4(7) . .
C19 C18 C20 107.6(8) . .
C21 C18 C20 109.8(7) . .
C19 C18 P2 106.7(5) . .
C21 C18 P2 109.9(6) . .
C20 C18 P2 115.1(5) . .
C18 C19 H19A 109.5 . .
C18 C19 H19B 109.5 . .
H19A C19 H19B 109.5 . .
C18 C19 H19C 109.5 . .
H19A C19 H19C 109.5 . .
H19B C19 H19C 109.5 . .
C18 C20 H20A 109.5 . .
C18 C20 H20B 109.5 . .
H20A C20 H20B 109.5 . .
C18 C20 H20C 109.5 . .
H20A C20 H20C 109.5 . .
H20B C20 H20C 109.5 . .
C18 C21 H21A 109.5 . .
C18 C21 H21B 109.5 . .
H21A C21 H21B 109.5 . .
C18 C21 H21C 109.5 . .
H21A C21 H21C 109.5 . .
H21B C21 H21C 109.5 . .
C23 C22 C25 109.3(9) . .
C23 C22 C24 109.1(7) . .
C25 C22 C24 110.4(9) . .
C23 C22 P2 105.1(6) . .
C25 C22 P2 110.7(5) . .
C24 C22 P2 112.1(8) . .
C22 C23 H23A 109.5 . .
C22 C23 H23B 109.5 . .
H23A C23 H23B 109.5 . .
C22 C23 H23C 109.5 . .
H23A C23 H23C 109.5 . .
H23B C23 H23C 109.5 . .
C22 C24 H24A 109.5 . .
C22 C24 H24B 109.5 . .
H24A C24 H24B 109.5 . .
C22 C24 H24C 109.5 . .
H24A C24 H24C 109.5 . .
H24B C24 H24C 109.5 . .
C22 C25 H25A 109.5 . .
C22 C25 H25B 109.5 . .
H25A C25 H25B 109.5 . .
C22 C25 H25C 109.5 . .
H25A C25 H25C 109.5 . .
H25B C25 H25C 109.5 . .
O2 C26 C26 104.3(4) . 2_566
O2 C26 C28 108.3(9) . .
C26 C26 C28 116.3(12) 2_566 .
O2 C26 C27 105.2(8) . .
C26 C26 C27 112.3(14) 2_566 .
C28 C26 C27 109.6(8) . .
C26 C27 H27A 109.5 . .
C26 C27 H27B 109.5 . .
H27A C27 H27B 109.5 . .
C26 C27 H27C 109.5 . .
H27A C27 H27C 109.5 . .
H27B C27 H27C 109.5 . .
C26 C28 H28A 109.5 . .
C26 C28 H28B 109.5 . .
H28A C28 H28B 109.5 . .
C26 C28 H28C 109.5 . .
H28A C28 H28C 109.5 . .
H28B C28 H28C 109.5 . .
O1 B1 O1 103.1(12) . 4
O1 B1 Fe1 128.5(6) . .
O1 B1 Fe1 128.5(6) 4 .
O2 B2 O2 109.5(9) . 2_566
O2 B2 Fe2 125.2(5) . .
O2 B2 Fe2 125.2(5) 2_566 .

loop_
_geom_bond_atom_site_label_1
_geom_bond_atom_site_label_2
_geom_bond_distance
_geom_bond_site_symmetry_2
Fe1 N1 1.933(11) .
Fe1 B1 1.978(17) .
Fe1 P1 2.257(2) .
Fe1 P1 2.258(2) 4
Fe2 N2 1.934(7) .
Fe2 B2 2.049(13) .
Fe2 P2 2.2547(17) .
Fe2 P2 2.2548(17) 2_566
P1 C1 1.776(9) .
P1 C8 1.847(8) .
P1 C4 1.901(11) .
P2 C15 1.860(8) .
P2 C18 1.870(7) .
P2 C22 1.872(8) .
O1 C12 1.420(11) .
O1 B1 1.442(12) .
O2 B2 1.391(8) .
O2 C26 1.462(9) .
N1 C2 1.350(10) .
N1 C2 1.350(10) 4
N2 C16 1.365(8) .
N2 C16 1.365(8) 2_566
C1 C2 1.525(12) .
C1 H1A 0.9900 .
C1 H1B 0.9900 .
C2 C3 1.318(12) .
C3 C3 1.405(19) 4
C3 H3 0.9500 .
C4 C5 1.403(14) .
C4 C6 1.519(15) .
C4 C7 1.71(2) .
C5 H5A 0.9800 .
C5 H5B 0.9800 .
C5 H5C 0.9800 .
C6 H6A 0.9800 .
C6 H6B 0.9800 .
C6 H6C 0.9800 .
C7 H7A 0.9800 .
C7 H7B 0.9800 .
C7 H7C 0.9800 .
C8 C11 1.490(12) .
C8 C10 1.503(10) .
C8 C9 1.571(14) .
C9 H9A 0.9800 .
C9 H9B 0.9800 .
C9 H9C 0.9800 .
C10 H10A 0.9800 .
C10 H10B 0.9800 .
C10 H10C 0.9800 .
C11 H11A 0.9800 .
C11 H11B 0.9800 .
C11 H11C 0.9800 .
C12 C14 1.479(16) .
C12 C13 1.542(18) .
C12 C12 1.567(19) 4
C13 H13A 0.9800 .
C13 H13B 0.9800 .
C13 H13C 0.9800 .
C14 H14A 0.9800 .
C14 H14B 0.9800 .
C14 H14C 0.9800 .
C15 C16 1.521(11) .
C15 H15A 0.9900 .
C15 H15B 0.9900 .
C16 C17 1.361(10) .
C17 C17 1.350(17) 2_566
C17 H17 0.9500 .
C18 C19 1.517(11) .
C18 C21 1.539(12) .
C18 C20 1.559(11) .
C19 H19A 0.9800 .
C19 H19B 0.9800 .
C19 H19C 0.9800 .
C20 H20A 0.9800 .
C20 H20B 0.9800 .
C20 H20C 0.9800 .
C21 H21A 0.9800 .
C21 H21B 0.9800 .
C21 H21C 0.9800 .
C22 C23 1.511(11) .
C22 C25 1.521(14) .
C22 C24 1.601(15) .
C23 H23A 0.9800 .
C23 H23B 0.9800 .
C23 H23C 0.9800 .
C24 H24A 0.9800 .
C24 H24B 0.9800 .
C24 H24C 0.9800 .
C25 H25A 0.9800 .
C25 H25B 0.9800 .
C25 H25C 0.9800 .
C26 C26 1.509(14) 2_566
C26 C28 1.533(16) .
C26 C27 1.593(18) .
C27 H27A 0.9800 .
C27 H27B 0.9800 .
C27 H27C 0.9800 .
C28 H28A 0.9800 .
C28 H28B 0.9800 .
C28 H28C 0.9800 .

loop_
_geom_torsion_atom_site_label_1
_geom_torsion_atom_site_label_2
_geom_torsion_atom_site_label_3
_geom_torsion_atom_site_label_4
_geom_torsion
_geom_torsion_site_symmetry_1
_geom_torsion_site_symmetry_4
C8 P1 C1 C2 -105.8(8) . .
C4 P1 C1 C2 140.0(8) . .
Fe1 P1 C1 C2 16.7(9) . .
C2 N1 C2 C3 -0.9(5) 4 .
Fe1 N1 C2 C3 179.1(5) . .
C2 N1 C2 C1 -172.2(10) 4 .
Fe1 N1 C2 C1 7.8(10) . .
P1 C1 C2 C3 174.9(10) . .
P1 C1 C2 N1 -16.6(11) . .
N1 C2 C3 C3 2.3(13) . 4
C1 C2 C3 C3 171.3(12) . 4
C1 P1 C8 C11 163.2(8) . .
C4 P1 C8 C11 -87.0(9) . .
Fe1 P1 C8 C11 49.5(8) . .
C1 P1 C8 C10 -58.0(9) . .
C4 P1 C8 C10 51.7(10) . .
Fe1 P1 C8 C10 -171.8(6) . .
C1 P1 C8 C9 57.5(8) . .
C4 P1 C8 C9 167.3(8) . .
Fe1 P1 C8 C9 -56.2(7) . .
B1 O1 C12 C14 107.6(10) . .
B1 O1 C12 C13 -136.8(8) . .
B1 O1 C12 C12 -16.7(14) . 4
C18 P2 C15 C16 -97.6(6) . .
C22 P2 C15 C16 144.5(6) . .
Fe2 P2 C15 C16 19.8(6) . .
C16 N2 C16 C17 0.0(5) 2_566 .
Fe2 N2 C16 C17 -180.0(5) . .
C16 N2 C16 C15 -176.5(8) 2_566 .
Fe2 N2 C16 C15 3.4(8) . .
P2 C15 C16 C17 168.1(8) . .
P2 C15 C16 N2 -16.4(8) . .
N2 C16 C17 C17 -0.1(12) . 2_566
C15 C16 C17 C17 175.7(9) . 2_566
C15 P2 C18 C19 62.2(6) . .
C22 P2 C18 C19 171.3(6) . .
Fe2 P2 C18 C19 -47.6(7) . .
C15 P2 C18 C21 178.4(6) . .
C22 P2 C18 C21 -72.5(7) . .
Fe2 P2 C18 C21 68.6(6) . .
C15 P2 C18 C20 -57.0(8) . .
C22 P2 C18 C20 52.0(9) . .
Fe2 P2 C18 C20 -166.9(7) . .
C15 P2 C22 C23 -76.8(7) . .
C18 P2 C22 C23 172.9(6) . .
Fe2 P2 C22 C23 35.0(8) . .
C15 P2 C22 C25 165.3(7) . .
C18 P2 C22 C25 55.0(9) . .
Fe2 P2 C22 C25 -82.9(7) . .
C15 P2 C22 C24 41.5(7) . .
C18 P2 C22 C24 -68.8(8) . .
Fe2 P2 C22 C24 153.3(6) . .
B2 O2 C26 C26 -14.7(16) . 2_566
B2 O2 C26 C28 -139.2(7) . .
B2 O2 C26 C27 103.7(7) . .
C12 O1 B1 O1 7.1(6) . 4
C12 O1 B1 Fe1 -172.9(6) . .
C26 O2 B2 O2 5.9(6) . 2_566
C26 O2 B2 Fe2 -174.1(6) . .
